data_1520609
loop_
_publ_author_name
'Eriksen, J.'
'Goodson, P.'
'Hazell, A.'
'Hodgson, D. J.'
'Michelsen, K.'
'Monsted, O.'
'Rasmussen, J. C.'
'Toftlund, H.'

_publ_section_title
;
 Chromium(III) Complexes of the Hexadentate Ligand N,N,N',N'-
 Tetrakis(2-pyridylmethyl)ethane-1,2-diamine. Synthesis, Structure and
 Reactivity
;
_journal_name_full 'Acta Chemica Scandinavica'
_journal_page_first 1083
_journal_page_last 1092
_journal_paper_doi 10.3891/acta.chem.scand.53-1083
_journal_volume 53
_journal_year 1999
_chemical_formula_sum 'C26 H29 Cl2 Cr N6 O9'
_chemical_formula_weight 692.45
_space_group_IT_number 2
_symmetry_cell_setting triclinic
_symmetry_Int_Tables_number 2
_symmetry_space_group_name_Hall '-P 1'
_symmetry_space_group_name_H-M 'P -1'
_cell_angle_alpha 93.22(3)
_cell_angle_beta 94.60(3)
_cell_angle_gamma 99.87(3)
_cell_formula_units_Z 2
_cell_length_a 9.457(2)
_cell_length_b 10.646(2)
_cell_length_c 14.545(3)
_cell_volume 1434.4(5)
_diffrn_ambient_temperature 293
_diffrn_radiation_probe x-ray
_diffrn_radiation_type MoK\a
_diffrn_radiation_wavelength 0.71069
_exptl_absorpt_coefficient_mu 0.0650
_exptl_crystal_F_000 714
_refine_ls_goodness_of_fit_ref 1.171
_refine_ls_number_parameters 438
_refine_ls_number_reflns 5081
_refine_ls_R_factor_gt 0.050
_refine_ls_wR_factor_gt 0.102
_cod_data_source_file Acta-Chem-Scand-1999-53-1083-1092-3.cif
_cod_data_source_block 3
_cod_database_code 1520609

loop_
_symmetry_equiv_pos_site_id
_symmetry_equiv_pos_as_xyz
1 x,y,z
2 -x,-y,-z

loop_
_atom_site_label
_atom_site_type_symbol
_atom_site_thermal_displace_type
_atom_site_fract_x
_atom_site_fract_y
_atom_site_fract_z
_atom_site_occupancy
_atom_site_U_iso_or_equiv
_atom_site_calc_flag
_atom_site_refinement_flags
_atom_site_disorder_assembly
_atom_site_disorder_group
Cr Cr Uiso 0.33820(10) 0.68840(10) 0.29210(10) 1.000 0.0220(10) . . . .
O1 O Uiso 0.2619(3) 0.6635(3) 0.4039(2) 1.000 0.0370(10) . . . .
N1 N Uiso 0.4312(2) 0.7001(2) 0.1649(2) 1.000 0.0240(10) . . . .
N2 N Uiso 0.2093(2) 0.5325(2) 0.2210(2) 1.000 0.0260(10) . . . .
N3 N Uiso 0.4976(3) 0.5827(2) 0.3139(2) 1.000 0.0280(10) . . . .
N4 N Uiso 0.2135(2) 0.8200(2) 0.2374(2) 1.000 0.0240(10) . . . .
N5 N Uiso 0.4679(3) 0.8572(2) 0.3472(2) 1.000 0.0270(10) . . . .
N6 N Uiso -0.0734(3) 0.8326(3) 0.0987(2) 1.000 0.0380(10) . . . .
C1 C Uiso 0.4082(3) 0.8257(3) 0.1311(2) 1.000 0.0280(10) . . . .
C2 C Uiso 0.2527(3) 0.8375(3) 0.1403(2) 1.000 0.0310(10) . . . .
C3 C Uiso 0.3612(3) 0.5907(3) 0.0982(2) 1.000 0.0320(10) . . . .
C4 C Uiso 0.2307(3) 0.5129(3) 0.1318(2) 1.000 0.0270(10) . . . .
C5 C Uiso 0.1417(4) 0.4182(3) 0.0745(2) 1.000 0.0410(10) . . . .
C6 C Uiso 0.0323(4) 0.3419(4) 0.1113(3) 1.000 0.0540(10) . . . .
C7 C Uiso 0.0138(4) 0.3583(3) 0.2033(3) 1.000 0.0520(10) . . . .
C8 C Uiso 0.1033(4) 0.4548(3) 0.2570(2) 1.000 0.0370(10) . . . .
C9 C Uiso 0.5869(3) 0.6954(3) 0.1851(2) 1.000 0.0330(10) . . . .
C10 C Uiso 0.6035(3) 0.6009(3) 0.2571(2) 1.000 0.0290(10) . . . .
C11 C Uiso 0.7211(3) 0.5410(3) 0.2683(3) 1.000 0.0410(10) . . . .
C12 C Uiso 0.7315(4) 0.4637(3) 0.3407(3) 1.000 0.0480(10) . . . .
C13 C Uiso 0.6215(4) 0.4427(3) 0.3973(2) 1.000 0.0440(10) . . . .
C14 C Uiso 0.5042(4) 0.5020(3) 0.3814(2) 1.000 0.0360(10) . . . .
C15 C Uiso 0.2548(3) 0.9419(3) 0.2974(2) 1.000 0.0340(10) . . . .
C16 C Uiso 0.4088(3) 0.9625(3) 0.3379(2) 1.000 0.0290(10) . . . .
C17 C Uiso 0.4814(4) 1.0827(3) 0.3696(2) 1.000 0.0380(10) . . . .
C18 C Uiso 0.6188(4) 1.0948(3) 0.4144(2) 1.000 0.0430(10) . . . .
C19 C Uiso 0.6786(3) 0.9869(3) 0.4259(2) 1.000 0.0390(10) . . . .
C20 C Uiso 0.6012(3) 0.8701(3) 0.3920(2) 1.000 0.0330(10) . . . .
C21 C Uiso 0.0532(3) 0.7738(3) 0.2362(2) 1.000 0.0300(10) . . . .
C22 C Uiso -0.0399(3) 0.8585(3) 0.1900(2) 1.000 0.0300(10) . . . .
C23 C Uiso -0.0902(3) 0.9535(3) 0.2401(2) 1.000 0.0360(10) . . . .
C24 C Uiso -0.1787(4) 1.0252(3) 0.1938(3) 1.000 0.0440(10) . . . .
C25 C Uiso -0.2129(4) 0.9994(3) 0.1002(3) 1.000 0.0480(10) . . . .
C26 C Uiso -0.1570(4) 0.9042(4) 0.0559(3) 1.000 0.0470(10) . . . .
Cl2 Cl Uiso 0.06380(10) 0.24370(10) 0.46940(10) 1.000 0.0520(10) . . . .
O6B O Uiso 0.0044(19) 0.168(2) 0.5347(11) 0.546 0.135(7) . . . .
O7B O Uiso 0.2037(12) 0.2734(18) 0.4515(11) 0.564 0.123(7) . . . .
O8B O Uiso -0.0329(18) 0.2125(18) 0.3964(9) 0.564 0.149(9) . . . .
O9B O Uiso 0.0275(15) 0.3697(11) 0.5017(13) 0.564 0.176(8) . . . .
O6A O Uiso 0.0623(15) 0.2134(17) 0.5601(7) 0.436 0.115(5) . . . .
O7A O Uiso 0.1908(16) 0.3201(17) 0.4697(13) 0.436 0.189(9) . . . .
O8A O Uiso -0.0422(12) 0.2818(15) 0.4201(11) 0.436 0.142(8) . . . .
O9A O Uiso 0.0894(13) 0.1267(9) 0.4217(7) 0.436 0.144(5) . . . .
Cl1 Cl Uiso -0.51330(10) 1.24380(10) 0.12630(10) 1.000 0.0430(10) . . . .
O2 O Uiso -0.3599(4) 1.2731(4) 0.1342(4) 1.000 0.119(2) . . . .
O3 O Uiso -0.5703(5) 1.2943(4) 0.2036(2) 1.000 0.0980(10) . . . .
O4 O Uiso -0.5635(4) 1.3039(3) 0.0477(2) 1.000 0.0700(10) . . . .
O5 O Uiso -0.5555(4) 1.1117(3) 0.1077(3) 1.000 0.0960(10) . . . .

loop_
_geom_angle_atom_site_label_1
_geom_angle_atom_site_label_2
_geom_angle_atom_site_label_3
_geom_angle
_geom_angle_site_symmetry_1
_geom_angle_site_symmetry_2
_geom_angle_site_symmetry_3
_geom_angle_publ_flag
O1 Cr N1 174.68(13) . . . yes
O1 Cr N2 95.86(13) . . . yes
O1 Cr N3 96.32(14) . . . yes
O1 Cr N4 100.66(13) . . . yes
O1 Cr N5 90.69(14) . . . yes
N1 Cr N2 81.55(11) . . . yes
N1 Cr N3 79.08(11) . . . yes
N1 Cr N4 84.18(11) . . . yes
N1 Cr N5 92.23(11) . . . yes
N2 Cr N3 89.78(10) . . . yes
N2 Cr N4 93.62(10) . . . yes
N2 Cr N5 172.33(13) . . . yes
N3 Cr N4 162.24(12) . . . yes
N3 Cr N5 93.46(11) . . . yes
N4 Cr N5 81.22(11) . . . yes
O7A Cl2 O9A 102.0(9) . . . yes
O8A Cl2 O9A 106.9(8) . . . yes
O7A Cl2 O8A 114.2(10) . . . yes
O7B Cl2 O8B 116.5(10) . . . yes
O7B Cl2 O9B 103.8(9) . . . yes
O8B Cl2 O9B 100.0(10) . . . yes
O6A Cl2 O7A 102.4(10) . . . yes
O6A Cl2 O8A 125.5(9) . . . yes
O6A Cl2 O9A 103.1(8) . . . yes
O2 Cl1 O3 111.7(3) . . . yes
O2 Cl1 O4 107.2(3) . . . yes
O2 Cl1 O5 108.4(2) . . . yes
O3 Cl1 O4 107.3(2) . . . yes
O3 Cl1 O5 114.6(3) . . . yes
O4 Cl1 O5 107.4(2) . . . yes
C3 N1 C9 110.1(2) . . . yes
Cr N1 C9 106.86(19) . . . yes
Cr N1 C1 105.30(17) . . . yes
Cr N1 C3 110.61(17) . . . yes
C1 N1 C3 111.8(2) . . . yes
C1 N1 C9 112.0(2) . . . yes
Cr N2 C8 124.4(2) . . . yes
C4 N2 C8 119.4(3) . . . yes
Cr N2 C4 116.14(19) . . . yes
Cr N3 C10 115.7(2) . . . yes
Cr N3 C14 124.6(2) . . . yes
C10 N3 C14 119.7(3) . . . yes
Cr N4 C2 106.46(17) . . . yes
Cr N4 C15 106.94(18) . . . yes
Cr N4 C21 113.06(17) . . . yes
C2 N4 C15 111.6(2) . . . yes
C2 N4 C21 109.6(2) . . . yes
C15 N4 C21 109.2(2) . . . yes
Cr N5 C16 114.8(2) . . . yes
Cr N5 C20 126.8(2) . . . yes
C16 N5 C20 118.4(3) . . . yes
C22 N6 C26 117.2(3) . . . yes
N1 C1 C2 108.1(2) . . . yes
N4 C2 C1 111.5(2) . . . yes
N1 C3 C4 113.2(2) . . . yes
C3 C4 C5 121.2(3) . . . no
N2 C4 C3 117.2(3) . . . yes
N2 C4 C5 121.5(3) . . . yes
C4 C5 C6 118.6(3) . . . no
C5 C6 C7 120.1(4) . . . no
C6 C7 C8 119.2(3) . . . no
N2 C8 C7 121.3(3) . . . yes
N1 C9 C10 109.1(2) . . . yes
N3 C10 C11 121.2(3) . . . yes
N3 C10 C9 115.3(3) . . . yes
C9 C10 C11 123.5(3) . . . no
C10 C11 C12 119.1(3) . . . no
C11 C12 C13 119.7(3) . . . no
C12 C13 C14 118.9(3) . . . no
N3 C14 C13 121.4(3) . . . yes
N4 C15 C16 112.3(2) . . . yes
N5 C16 C15 116.5(3) . . . yes
N5 C16 C17 122.2(3) . . . yes
C15 C16 C17 121.2(3) . . . no
C16 C17 C18 118.8(3) . . . no
C17 C18 C19 119.2(3) . . . no
C18 C19 C20 119.1(3) . . . no
N5 C20 C19 122.2(3) . . . yes
N4 C21 C22 114.9(2) . . . yes
N6 C22 C21 115.6(3) . . . yes
N6 C22 C23 122.9(3) . . . yes
C21 C22 C23 121.5(3) . . . no
C22 C23 C24 118.5(3) . . . no
C23 C24 C25 118.9(3) . . . no
C24 C25 C26 118.7(4) . . . no
N6 C26 C25 123.8(4) . . . yes

loop_
_geom_bond_atom_site_label_1
_geom_bond_atom_site_label_2
_geom_bond_distance
_geom_bond_site_symmetry_1
_geom_bond_site_symmetry_2
_geom_bond_publ_flag
Cr O1 1.846(3) . . yes
Cr N1 2.112(3) . . yes
Cr N2 2.055(3) . . yes
Cr N3 2.046(3) . . yes
Cr N4 2.128(2) . . yes
Cr N5 2.074(3) . . yes
Cl2 O9B 1.500(13) . . yes
Cl2 O6A 1.376(11) . . yes
Cl2 O7A 1.330(17) . . yes
Cl2 O8A 1.319(14) . . yes
Cl2 O6B 1.372(18) . . yes
Cl2 O7B 1.356(13) . . yes
Cl2 O8B 1.332(15) . . yes
Cl2 O9A 1.458(10) . . yes
Cl1 O5 1.399(3) . . yes
Cl1 O2 1.425(4) . . yes
Cl1 O3 1.404(4) . . yes
Cl1 O4 1.429(3) . . yes
N1 C9 1.488(4) . . yes
N1 C3 1.497(4) . . yes
N1 C1 1.494(4) . . yes
N2 C4 1.339(4) . . yes
N2 C8 1.346(4) . . yes
N3 C14 1.345(4) . . yes
N3 C10 1.344(4) . . yes
N4 C2 1.502(4) . . yes
N4 C15 1.498(4) . . yes
N4 C21 1.510(4) . . yes
N5 C16 1.344(4) . . yes
N5 C20 1.353(4) . . yes
N6 C26 1.332(5) . . yes
N6 C22 1.342(4) . . yes
C1 C2 1.513(4) . . no
C3 C4 1.497(4) . . no
C4 C5 1.386(4) . . no
C5 C6 1.366(5) . . no
C6 C7 1.369(6) . . no
C7 C8 1.374(5) . . no
C9 C10 1.510(4) . . no
C10 C11 1.377(4) . . no
C11 C12 1.380(6) . . no
C12 C13 1.374(5) . . no
C13 C14 1.378(5) . . no
C15 C16 1.502(4) . . no
C16 C17 1.380(4) . . no
C17 C18 1.388(5) . . no
C18 C19 1.377(5) . . no
C19 C20 1.373(4) . . no
C21 C22 1.512(4) . . no
C22 C23 1.385(4) . . no
C23 C24 1.387(5) . . no
C24 C25 1.375(6) . . no
C25 C26 1.374(6) . . no

loop_
_geom_torsion_atom_site_label_1
_geom_torsion_atom_site_label_2
_geom_torsion_atom_site_label_3
_geom_torsion_atom_site_label_4
_geom_torsion
_geom_torsion_site_symmetry_1
_geom_torsion_site_symmetry_2
_geom_torsion_site_symmetry_3
_geom_torsion_site_symmetry_4
_geom_torsion_publ_flag
N2 Cr N1 C1 118.14(17) . . . . no
N2 Cr N1 C3 -2.79(17) . . . . no
N2 Cr N1 C9 -122.67(18) . . . . no
N3 Cr N1 C1 -150.45(18) . . . . no
N3 Cr N1 C3 88.62(18) . . . . no
N3 Cr N1 C9 -31.25(18) . . . . no
N4 Cr N1 C1 23.59(17) . . . . no
N4 Cr N1 C3 -97.34(18) . . . . no
N4 Cr N1 C9 142.78(18) . . . . no
N5 Cr N1 C1 -57.35(18) . . . . no
N5 Cr N1 C3 -178.28(18) . . . . no
N5 Cr N1 C9 61.85(19) . . . . no
O1 Cr N2 C4 -179.6(2) . . . . no
O1 Cr N2 C8 3.6(3) . . . . no
N1 Cr N2 C4 -4.2(2) . . . . no
N1 Cr N2 C8 178.9(2) . . . . no
N3 Cr N2 C4 -83.2(2) . . . . no
N3 Cr N2 C8 99.9(3) . . . . no
N4 Cr N2 C4 79.3(2) . . . . no
N4 Cr N2 C8 -97.6(3) . . . . no
O1 Cr N3 C10 -164.2(2) . . . . no
O1 Cr N3 C14 13.7(3) . . . . no
N1 Cr N3 C10 18.5(2) . . . . no
N1 Cr N3 C14 -163.6(3) . . . . no
N2 Cr N3 C10 100.0(2) . . . . no
N2 Cr N3 C14 -82.2(3) . . . . no
N5 Cr N3 C10 -73.1(2) . . . . no
N5 Cr N3 C14 104.8(3) . . . . no
O1 Cr N4 C2 -173.54(18) . . . . no
O1 Cr N4 C15 67.0(2) . . . . no
O1 Cr N4 C21 -53.2(2) . . . . no
N1 Cr N4 C2 4.24(17) . . . . no
N1 Cr N4 C15 -115.20(18) . . . . no
N1 Cr N4 C21 124.6(2) . . . . no
N2 Cr N4 C2 -76.87(18) . . . . no
N2 Cr N4 C15 163.68(18) . . . . no
N2 Cr N4 C21 43.5(2) . . . . no
N5 Cr N4 C2 97.42(18) . . . . no
N5 Cr N4 C15 -22.03(18) . . . . no
N5 Cr N4 C21 -142.2(2) . . . . no
O1 Cr N5 C16 -90.7(2) . . . . no
O1 Cr N5 C20 87.8(3) . . . . no
N1 Cr N5 C16 93.8(2) . . . . no
N1 Cr N5 C20 -87.7(3) . . . . no
N3 Cr N5 C16 172.9(2) . . . . no
N3 Cr N5 C20 -8.6(3) . . . . no
N4 Cr N5 C16 10.0(2) . . . . no
N4 Cr N5 C20 -171.5(3) . . . . no
Cr N1 C1 C2 -47.2(2) . . . . no
C3 N1 C1 C2 72.9(3) . . . . no
C9 N1 C1 C2 -163.0(2) . . . . no
Cr N1 C3 C4 8.7(3) . . . . no
C1 N1 C3 C4 -108.3(3) . . . . no
C9 N1 C3 C4 126.6(3) . . . . no
Cr N1 C9 C10 39.0(3) . . . . no
C1 N1 C9 C10 153.8(2) . . . . no
C3 N1 C9 C10 -81.2(3) . . . . no
Cr N2 C4 C3 10.6(3) . . . . no
Cr N2 C4 C5 -173.9(2) . . . . no
C8 N2 C4 C3 -172.3(3) . . . . no
C8 N2 C4 C5 3.2(4) . . . . no
Cr N2 C8 C7 174.7(3) . . . . no
C4 N2 C8 C7 -2.1(5) . . . . no
Cr N3 C10 C9 -0.8(3) . . . . no
Cr N3 C10 C11 176.2(3) . . . . no
C14 N3 C10 C9 -178.8(3) . . . . no
C14 N3 C10 C11 -1.8(5) . . . . no
Cr N3 C14 C13 -174.0(2) . . . . no
C10 N3 C14 C13 3.8(5) . . . . no
Cr N4 C2 C1 -32.2(3) . . . . no
C15 N4 C2 C1 84.2(3) . . . . no
C21 N4 C2 C1 -154.8(2) . . . . no
Cr N4 C15 C16 30.9(3) . . . . no
C2 N4 C15 C16 -85.2(3) . . . . no
C21 N4 C15 C16 153.5(2) . . . . no
Cr N4 C21 C22 -174.7(2) . . . . no
C2 N4 C21 C22 -56.2(3) . . . . no
C15 N4 C21 C22 66.4(3) . . . . no
Cr N5 C16 C15 5.3(3) . . . . no
Cr N5 C16 C17 -179.1(2) . . . . no
C20 N5 C16 C15 -173.3(3) . . . . no
C20 N5 C16 C17 2.3(5) . . . . no
Cr N5 C20 C19 179.9(2) . . . . no
C16 N5 C20 C19 -1.6(4) . . . . no
C26 N6 C22 C21 179.1(3) . . . . no
C26 N6 C22 C23 1.1(5) . . . . no
C22 N6 C26 C25 -1.8(6) . . . . no
N1 C1 C2 N4 54.9(3) . . . . no
N1 C3 C4 N2 -12.9(4) . . . . no
N1 C3 C4 C5 171.6(3) . . . . no
N2 C4 C5 C6 -1.6(5) . . . . no
C3 C4 C5 C6 173.7(3) . . . . no
C4 C5 C6 C7 -1.1(6) . . . . no
C5 C6 C7 C8 2.2(6) . . . . no
C6 C7 C8 N2 -0.6(5) . . . . no
N1 C9 C10 N3 -26.4(4) . . . . no
N1 C9 C10 C11 156.7(3) . . . . no
N3 C10 C11 C12 -1.7(5) . . . . no
C9 C10 C11 C12 175.0(3) . . . . no
C10 C11 C12 C13 3.3(5) . . . . no
C11 C12 C13 C14 -1.4(5) . . . . no
C12 C13 C14 N3 -2.2(5) . . . . no
N4 C15 C16 N5 -25.3(4) . . . . no
N4 C15 C16 C17 159.1(3) . . . . no
N5 C16 C17 C18 -1.5(5) . . . . no
C15 C16 C17 C18 173.9(3) . . . . no
C16 C17 C18 C19 0.0(5) . . . . no
C17 C18 C19 C20 0.6(4) . . . . no
C18 C19 C20 N5 0.3(5) . . . . no
N4 C21 C22 N6 89.1(3) . . . . no
N4 C21 C22 C23 -92.9(3) . . . . no
N6 C22 C23 C24 -0.2(5) . . . . no
C21 C22 C23 C24 -178.1(3) . . . . no
C22 C23 C24 C25 -0.1(5) . . . . no
C23 C24 C25 C26 -0.6(5) . . . . no
C24 C25 C26 N6 1.6(6) . . . . no
